data_1556237
loop_
_publ_author_name
'Portalier, Fran\,cois'
'Bourdreux, Flavien'
'Marrot, J\'er\^ome'
'Moreau, Xavier'
'Coeffard, Vincent'
'Greck, Christine'

_publ_section_title
;
 Merging oxidative dearomatization and aminocatalysis: one-pot
 enantioselective synthesis of tricyclic architectures.
;
_journal_issue 22
_journal_name_full 'Organic letters'
_journal_page_first 5642
_journal_page_last 5645
_journal_paper_doi 10.1021/ol402546h
_journal_volume 15
_journal_year 2013
_chemical_formula_sum 'C27 H24 O3'
_chemical_formula_weight 396.46
_space_group_IT_number 2
_space_group_name_Hall '-P 1'
_space_group_name_H-M_alt 'P -1'
_symmetry_cell_setting triclinic
_symmetry_space_group_name_H-M 'P -1'
_atom_sites_solution_hydrogens geom
_atom_sites_solution_primary direct
_atom_sites_solution_secondary difmap
_audit_creation_method SHELXL-97
_cell_angle_alpha 101.833(3)
_cell_angle_beta 103.203(3)
_cell_angle_gamma 108.390(4)
_cell_formula_units_Z 2
_cell_length_a 8.5625(6)
_cell_length_b 10.3450(7)
_cell_length_c 13.4111(8)
_cell_measurement_reflns_used 4879
_cell_measurement_temperature 296(2)
_cell_measurement_theta_max 22.88
_cell_measurement_theta_min 2.63
_cell_volume 1046.94(13)
_computing_cell_refinement 'Bruker SAINT'
_computing_data_collection 'Bruker APEX2'
_computing_data_reduction 'Bruker SAINT'
_computing_molecular_graphics 'Bruker SHELXTL'
_computing_publication_material 'Bruker SHELXTL'
_computing_structure_refinement 'SHELXL-97 (Sheldrick, 1997)'
_computing_structure_solution 'SHELXS-97 (Sheldrick, 1990)'
_diffrn_ambient_temperature 296(2)
_diffrn_detector_area_resol_mean 512x512
_diffrn_measured_fraction_theta_full 0.994
_diffrn_measured_fraction_theta_max 0.994
_diffrn_measurement_device_type 'Bruker APEX-II CCD'
_diffrn_measurement_method '\f and \w scans'
_diffrn_radiation_monochromator graphite
_diffrn_radiation_source 'fine-focus sealed tube'
_diffrn_radiation_type MoK\a
_diffrn_radiation_wavelength 0.71073
_diffrn_reflns_av_R_equivalents 0.0484
_diffrn_reflns_av_sigmaI/netI 0.0479
_diffrn_reflns_limit_h_max 11
_diffrn_reflns_limit_h_min -12
_diffrn_reflns_limit_k_max 13
_diffrn_reflns_limit_k_min -14
_diffrn_reflns_limit_l_max 18
_diffrn_reflns_limit_l_min -16
_diffrn_reflns_number 28083
_diffrn_reflns_theta_full 30.00
_diffrn_reflns_theta_max 30.00
_diffrn_reflns_theta_min 2.17
_diffrn_standards_number 0
_exptl_absorpt_coefficient_mu 0.081
_exptl_absorpt_correction_T_max 0.9952
_exptl_absorpt_correction_T_min 0.9777
_exptl_absorpt_correction_type multi-scan
_exptl_absorpt_process_details 'SADABS (Sheldrick, V2.10)'
_exptl_crystal_colour brown
_exptl_crystal_density_diffrn 1.258
_exptl_crystal_density_method 'not measured'
_exptl_crystal_description parallelepiped
_exptl_crystal_F_000 420
_exptl_crystal_size_max 0.28
_exptl_crystal_size_mid 0.16
_exptl_crystal_size_min 0.06
_refine_diff_density_max 0.250
_refine_diff_density_min -0.209
_refine_diff_density_rms 0.035
_refine_ls_extinction_method none
_refine_ls_goodness_of_fit_ref 1.051
_refine_ls_hydrogen_treatment constr
_refine_ls_matrix_type full
_refine_ls_number_parameters 272
_refine_ls_number_reflns 6062
_refine_ls_number_restraints 0
_refine_ls_restrained_S_all 1.051
_refine_ls_R_factor_all 0.1079
_refine_ls_R_factor_gt 0.0503
_refine_ls_shift/su_max 0.000
_refine_ls_shift/su_mean 0.000
_refine_ls_structure_factor_coef Fsqd
_refine_ls_weighting_details 'calc w=1/[\s^2^(Fo^2^)+(0.0608P)^2^+0.0000P] where P=(Fo^2^+2Fc^2^)/3'
_refine_ls_weighting_scheme calc
_refine_ls_wR_factor_gt 0.1230
_refine_ls_wR_factor_ref 0.1392
_reflns_number_gt 3262
_reflns_number_total 6062
_reflns_threshold_expression >2sigma(I)
_cod_data_source_file ol402546h_si_001.cif
_cod_data_source_block 1
_cod_depositor_comments
;
The following automatic conversions were performed:

data item '_symmetry_cell_setting' value 'Triclinic' was changed to
'triclinic' in accordance with the
/home/saulius/struct/COD-crude-data/automatic-downloads/DataCite-retrospective/ACS/depositions/lib/dictionaries/cif_core.dic
dictionary named 'cif_core.dic' version 2.4.2 last updated on
2011-04-26.

Automatic conversion script
Id: cif_fix_values 6909 2019-04-08 15:41:33Z antanas 
;
_cod_original_cell_volume 1046.94(12)
_cod_original_sg_symbol_H-M P-1
_cod_database_code 1556237

loop_
_symmetry_equiv_pos_as_xyz
'x, y, z'
'-x, -y, -z'

loop_
_atom_site_label
_atom_site_type_symbol
_atom_site_fract_x
_atom_site_fract_y
_atom_site_fract_z
_atom_site_U_iso_or_equiv
_atom_site_adp_type
_atom_site_occupancy
_atom_site_symmetry_multiplicity
_atom_site_calc_flag
_atom_site_refinement_flags
C1 C 0.32766(17) 0.65675(14) 0.29480(10) 0.0419(3) Uani 1 1 d .
H1 H 0.2754 0.6641 0.2242 0.050 Uiso 1 1 calc R
C2 C 0.41688(16) 0.54521(14) 0.28087(10) 0.0394(3) Uani 1 1 d .
H2 H 0.3631 0.4709 0.3113 0.047 Uiso 1 1 calc R
C3 C 0.61097(17) 0.61983(14) 0.34949(10) 0.0441(3) Uani 1 1 d .
H3 H 0.6684 0.5515 0.3451 0.053 Uiso 1 1 calc R
C4 C 0.70503(17) 0.74747(14) 0.31503(11) 0.0463(3) Uani 1 1 d .
H4 H 0.6980 0.7126 0.2398 0.056 Uiso 1 1 calc R
C5 C 0.61091(19) 0.84912(15) 0.32315(11) 0.0488(3) Uani 1 1 d .
O5 O 0.65552(16) 0.95848(12) 0.29941(11) 0.0777(4) Uani 1 1 d .
C6 C 0.46304(18) 0.80404(14) 0.36656(11) 0.0471(3) Uani 1 1 d .
H6 H 0.4096 0.8751 0.3724 0.057 Uiso 1 1 calc R
C7 C 0.5342(2) 0.78782(15) 0.47788(11) 0.0522(4) Uani 1 1 d .
H7 H 0.6250 0.8794 0.5240 0.063 Uiso 1 1 calc R
C8 C 0.61555(18) 0.67731(15) 0.46354(11) 0.0492(4) Uani 1 1 d .
O8 O 0.68136(16) 0.64287(13) 0.53839(8) 0.0737(3) Uani 1 1 d .
C9 C 0.3921(2) 0.74855(18) 0.52984(12) 0.0662(4) Uani 1 1 d .
H9A H 0.4262 0.7052 0.5844 0.079 Uiso 1 1 calc R
H9B H 0.3798 0.8349 0.5650 0.079 Uiso 1 1 calc R
C10 C 0.2217(2) 0.64795(18) 0.45077(13) 0.0599(4) Uani 1 1 d .
H10 H 0.1316 0.6123 0.4777 0.072 Uiso 1 1 calc R
C11 C 0.18742(18) 0.60467(15) 0.34442(11) 0.0453(3) Uani 1 1 d .
C12 C 0.01620(18) 0.49574(16) 0.27261(11) 0.0466(3) Uani 1 1 d .
C13 C -0.0575(2) 0.37014(17) 0.29585(13) 0.0576(4) Uani 1 1 d .
H13 H 0.0019 0.3533 0.3559 0.069 Uiso 1 1 calc R
C14 C -0.2180(2) 0.26968(19) 0.23102(15) 0.0681(5) Uani 1 1 d .
H14 H -0.2651 0.1855 0.2473 0.082 Uiso 1 1 calc R
C15 C -0.3082(2) 0.29341(19) 0.14289(15) 0.0662(5) Uani 1 1 d .
H15 H -0.4171 0.2264 0.1000 0.079 Uiso 1 1 calc R
C16 C -0.2367(2) 0.41680(19) 0.11822(14) 0.0634(4) Uani 1 1 d .
H16 H -0.2975 0.4334 0.0584 0.076 Uiso 1 1 calc R
C17 C -0.07570(19) 0.51593(17) 0.18154(13) 0.0552(4) Uani 1 1 d .
H17 H -0.0275 0.5980 0.1630 0.066 Uiso 1 1 calc R
C18 C 0.38796(16) 0.47256(14) 0.16533(10) 0.0419(3) Uani 1 1 d .
H18 H 0.4633 0.5170 0.1315 0.050 Uiso 1 1 calc R
C19 C 0.26192(18) 0.34985(15) 0.10993(10) 0.0479(3) Uani 1 1 d .
H19 H 0.1861 0.3072 0.1441 0.057 Uiso 1 1 calc R
C20 C 0.23151(18) 0.27435(15) -0.00273(10) 0.0453(3) Uani 1 1 d .
O20 O 0.34670(13) 0.30231(12) -0.04383(8) 0.0644(3) Uani 1 1 d .
C21 C 0.05738(18) 0.16292(15) -0.06620(10) 0.0460(3) Uani 1 1 d .
C22 C -0.0899(2) 0.16801(18) -0.04353(13) 0.0649(4) Uani 1 1 d .
H22 H -0.0806 0.2389 0.0154 0.078 Uiso 1 1 calc R
C23 C -0.2513(2) 0.0685(2) -0.10767(16) 0.0852(6) Uani 1 1 d .
H23 H -0.3502 0.0739 -0.0926 0.102 Uiso 1 1 calc R
C24 C -0.2663(3) -0.0376(2) -0.19281(15) 0.0838(6) Uani 1 1 d .
H24 H -0.3754 -0.1046 -0.2355 0.101 Uiso 1 1 calc R
C25 C -0.1217(3) -0.04569(18) -0.21572(13) 0.0749(5) Uani 1 1 d .
H25 H -0.1323 -0.1190 -0.2734 0.090 Uiso 1 1 calc R
C26 C 0.0405(2) 0.05476(16) -0.15338(12) 0.0590(4) Uani 1 1 d .
H26 H 0.1386 0.0498 -0.1699 0.071 Uiso 1 1 calc R
C27 C 0.8965(2) 0.82408(18) 0.38262(14) 0.0706(5) Uani 1 1 d .
H27A H 0.9056 0.8554 0.4570 0.106 Uiso 1 1 calc R
H27B H 0.9484 0.9052 0.3602 0.106 Uiso 1 1 calc R
H27C H 0.9555 0.7597 0.3731 0.106 Uiso 1 1 calc R

loop_
_atom_site_aniso_label
_atom_site_aniso_U_11
_atom_site_aniso_U_22
_atom_site_aniso_U_33
_atom_site_aniso_U_23
_atom_site_aniso_U_13
_atom_site_aniso_U_12
C1 0.0470(8) 0.0451(8) 0.0371(7) 0.0148(6) 0.0139(6) 0.0200(7)
C2 0.0437(7) 0.0366(7) 0.0348(7) 0.0093(5) 0.0101(6) 0.0136(6)
C3 0.0465(8) 0.0384(8) 0.0407(7) 0.0058(6) 0.0045(6) 0.0179(6)
C4 0.0445(8) 0.0416(8) 0.0444(8) 0.0055(6) 0.0118(6) 0.0117(6)
C5 0.0549(9) 0.0375(8) 0.0480(8) 0.0111(6) 0.0124(7) 0.0136(7)
O5 0.0905(9) 0.0544(7) 0.1112(10) 0.0441(7) 0.0531(8) 0.0301(7)
C6 0.0574(9) 0.0390(8) 0.0494(8) 0.0125(6) 0.0190(7) 0.0229(7)
C7 0.0632(9) 0.0423(8) 0.0394(7) 0.0027(6) 0.0128(7) 0.0135(7)
C8 0.0521(8) 0.0421(8) 0.0398(8) 0.0095(6) 0.0024(6) 0.0108(7)
O8 0.0893(8) 0.0747(8) 0.0477(6) 0.0232(6) 0.0006(6) 0.0306(7)
C9 0.0859(12) 0.0668(11) 0.0448(9) 0.0090(8) 0.0269(9) 0.0282(10)
C10 0.0689(10) 0.0659(10) 0.0563(10) 0.0215(8) 0.0340(8) 0.0284(9)
C11 0.0503(8) 0.0488(8) 0.0469(8) 0.0186(7) 0.0215(7) 0.0250(7)
C12 0.0466(8) 0.0514(9) 0.0545(8) 0.0212(7) 0.0258(7) 0.0248(7)
C13 0.0566(10) 0.0630(11) 0.0685(10) 0.0318(9) 0.0314(8) 0.0267(9)
C14 0.0608(11) 0.0605(11) 0.0973(14) 0.0372(10) 0.0419(10) 0.0212(9)
C15 0.0428(9) 0.0648(11) 0.0886(13) 0.0214(10) 0.0240(8) 0.0162(8)
C16 0.0500(9) 0.0731(12) 0.0724(11) 0.0267(9) 0.0177(8) 0.0282(9)
C17 0.0485(9) 0.0552(10) 0.0679(10) 0.0250(8) 0.0202(8) 0.0219(8)
C18 0.0401(7) 0.0439(8) 0.0376(7) 0.0082(6) 0.0134(6) 0.0125(6)
C19 0.0478(8) 0.0470(8) 0.0388(7) 0.0078(6) 0.0161(6) 0.0064(7)
C20 0.0440(8) 0.0434(8) 0.0401(7) 0.0079(6) 0.0112(6) 0.0101(7)
O20 0.0504(6) 0.0709(7) 0.0499(6) -0.0001(5) 0.0194(5) 0.0036(5)
C21 0.0457(8) 0.0435(8) 0.0378(7) 0.0093(6) 0.0092(6) 0.0075(6)
C22 0.0505(9) 0.0662(11) 0.0603(10) 0.0049(8) 0.0141(8) 0.0107(8)
C23 0.0464(10) 0.0982(16) 0.0866(14) 0.0172(12) 0.0130(9) 0.0084(10)
C24 0.0608(12) 0.0792(14) 0.0635(12) 0.0092(10) -0.0059(9) -0.0096(10)
C25 0.0824(13) 0.0531(10) 0.0522(10) -0.0014(8) 0.0078(9) -0.0019(10)
C26 0.0606(10) 0.0511(9) 0.0474(9) 0.0041(7) 0.0120(7) 0.0085(8)
C27 0.0535(10) 0.0638(11) 0.0725(11) 0.0049(9) 0.0069(8) 0.0128(8)

loop_
_atom_type_symbol
_atom_type_description
_atom_type_scat_dispersion_real
_atom_type_scat_dispersion_imag
_atom_type_scat_source
C C 0.0033 0.0016 'International Tables Vol C Tables 4.2.6.8 and 6.1.1.4'
H H 0.0000 0.0000 'International Tables Vol C Tables 4.2.6.8 and 6.1.1.4'
O O 0.0106 0.0060 'International Tables Vol C Tables 4.2.6.8 and 6.1.1.4'

loop_
_geom_angle_atom_site_label_1
_geom_angle_atom_site_label_2
_geom_angle_atom_site_label_3
_geom_angle
C11 C1 C6 110.46(11)
C11 C1 C2 108.58(10)
C6 C1 C2 110.03(10)
C11 C1 H1 109.2
C6 C1 H1 109.2
C2 C1 H1 109.2
C18 C2 C3 113.69(10)
C18 C2 C1 112.94(10)
C3 C2 C1 108.70(10)
C18 C2 H2 107.0
C3 C2 H2 107.0
C1 C2 H2 107.0
C8 C3 C4 107.39(11)
C8 C3 C2 106.56(11)
C4 C3 C2 111.55(10)
C8 C3 H3 110.4
C4 C3 H3 110.4
C2 C3 H3 110.4
C5 C4 C27 110.66(12)
C5 C4 C3 108.11(11)
C27 C4 C3 112.51(12)
C5 C4 H4 108.5
C27 C4 H4 108.5
C3 C4 H4 108.5
O5 C5 C6 123.53(13)
O5 C5 C4 122.52(13)
C6 C5 C4 113.92(12)
C5 C6 C1 110.47(11)
C5 C6 C7 107.98(11)
C1 C6 C7 106.99(11)
C5 C6 H6 110.4
C1 C6 H6 110.4
C7 C6 H6 110.4
C8 C7 C9 112.46(13)
C8 C7 C6 107.88(11)
C9 C7 C6 111.11(12)
C8 C7 H7 108.4
C9 C7 H7 108.4
C6 C7 H7 108.4
O8 C8 C3 124.20(13)
O8 C8 C7 122.03(13)
C3 C8 C7 113.75(11)
C10 C9 C7 112.55(12)
C10 C9 H9A 109.1
C7 C9 H9A 109.1
C10 C9 H9B 109.1
C7 C9 H9B 109.1
H9A C9 H9B 107.8
C11 C10 C9 125.51(14)
C11 C10 H10 117.2
C9 C10 H10 117.2
C10 C11 C12 121.43(13)
C10 C11 C1 120.32(13)
C12 C11 C1 118.06(11)
C13 C12 C17 117.74(14)
C13 C12 C11 120.44(13)
C17 C12 C11 121.82(13)
C14 C13 C12 120.92(15)
C14 C13 H13 119.5
C12 C13 H13 119.5
C15 C14 C13 120.31(15)
C15 C14 H14 119.8
C13 C14 H14 119.8
C14 C15 C16 119.58(16)
C14 C15 H15 120.2
C16 C15 H15 120.2
C15 C16 C17 120.26(15)
C15 C16 H16 119.9
C17 C16 H16 119.9
C16 C17 C12 121.15(14)
C16 C17 H17 119.4
C12 C17 H17 119.4
C19 C18 C2 123.19(12)
C19 C18 H18 118.4
C2 C18 H18 118.4
C18 C19 C20 124.68(13)
C18 C19 H19 117.7
C20 C19 H19 117.7
O20 C20 C19 120.95(12)
O20 C20 C21 120.27(12)
C19 C20 C21 118.78(12)
C22 C21 C26 118.77(14)
C22 C21 C20 121.39(13)
C26 C21 C20 119.77(13)
C21 C22 C23 120.40(16)
C21 C22 H22 119.8
C23 C22 H22 119.8
C24 C23 C22 120.34(18)
C24 C23 H23 119.8
C22 C23 H23 119.8
C23 C24 C25 120.15(17)
C23 C24 H24 119.9
C25 C24 H24 119.9
C24 C25 C26 120.13(16)
C24 C25 H25 119.9
C26 C25 H25 119.9
C25 C26 C21 120.19(16)
C25 C26 H26 119.9
C21 C26 H26 119.9
C4 C27 H27A 109.5
C4 C27 H27B 109.5
H27A C27 H27B 109.5
C4 C27 H27C 109.5
H27A C27 H27C 109.5
H27B C27 H27C 109.5

loop_
_geom_bond_atom_site_label_1
_geom_bond_atom_site_label_2
_geom_bond_distance
C1 C11 1.5096(18)
C1 C6 1.5382(19)
C1 C2 1.5757(17)
C1 H1 0.9800
C2 C18 1.5023(17)
C2 C3 1.5509(17)
C2 H2 0.9800
C3 C8 1.5098(19)
C3 C4 1.5346(19)
C3 H3 0.9800
C4 C5 1.5150(19)
C4 C27 1.531(2)
C4 H4 0.9800
C5 O5 1.2074(16)
C5 C6 1.495(2)
C6 C7 1.5427(19)
C6 H6 0.9800
C7 C8 1.517(2)
C7 C9 1.524(2)
C7 H7 0.9800
C8 O8 1.2112(16)
C9 C10 1.490(2)
C9 H9A 0.9700
C9 H9B 0.9700
C10 C11 1.336(2)
C10 H10 0.9300
C11 C12 1.488(2)
C12 C13 1.386(2)
C12 C17 1.387(2)
C13 C14 1.381(2)
C13 H13 0.9300
C14 C15 1.369(2)
C14 H14 0.9300
C15 C16 1.373(2)
C15 H15 0.9300
C16 C17 1.375(2)
C16 H16 0.9300
C17 H17 0.9300
C18 C19 1.3079(18)
C18 H18 0.9300
C19 C20 1.4727(19)
C19 H19 0.9300
C20 O20 1.2223(16)
C20 C21 1.4865(18)
C21 C22 1.377(2)
C21 C26 1.387(2)
C22 C23 1.380(2)
C22 H22 0.9300
C23 C24 1.361(3)
C23 H23 0.9300
C24 C25 1.366(3)
C24 H24 0.9300
C25 C26 1.382(2)
C25 H25 0.9300
C26 H26 0.9300
C27 H27A 0.9600
C27 H27B 0.9600
C27 H27C 0.9600
